data_2225259
loop_
_publ_author_name
'Perec, Mireille'
'Baggio, Ricardo'

_publ_section_title Di-\m-acetato-bis[(acetato-\k^2^<i>O</i>,<i>O</i>')bis(isonicotinamide-\k<i>N</i>)copper(II)]
_journal_issue 3
_journal_name_full 'Acta Crystallographica Section E'
_journal_page_first m275
_journal_page_last m276
_journal_paper_doi 10.1107/S1600536810004393
_journal_volume 66
_journal_year 2010
_chemical_formula_iupac '[Cu2 (C2 H3 O2)4 (C6 H6 N2 O)4]'
_chemical_formula_moiety 'C32 H36 Cu2 N8 O12'
_chemical_formula_sum 'C32 H36 Cu2 N8 O12'
_chemical_formula_weight 851.77
_chemical_name_systematic Di-\m-acetato-bis[(acetato-\k^2^<i>O</i>,<i>O</i>')bis(isonicotinamide-\k<i>N</i>)copper(II)]
_space_group_IT_number 14
_symmetry_cell_setting monoclinic
_symmetry_space_group_name_Hall '-P 2ybc'
_symmetry_space_group_name_H-M 'P 1 21/c 1'
_atom_sites_solution_hydrogens geom
_atom_sites_solution_primary direct
_atom_sites_solution_secondary difmap
_audit_creation_method SHELXL-97
_cell_angle_alpha 90.00
_cell_angle_beta 104.05(3)
_cell_angle_gamma 90.00
_cell_formula_units_Z 2
_cell_length_a 10.910(2)
_cell_length_b 11.462(2)
_cell_length_c 15.644(3)
_cell_measurement_reflns_used 25
_cell_measurement_temperature 294(2)
_cell_measurement_theta_max 15.0
_cell_measurement_theta_min 7.5
_cell_volume 1897.8(7)
_computing_cell_refinement
;
MSC/AFC Diffractometer Control Software, (Molecular Structure
Corporation, 1988)
;
_computing_data_collection
;
MSC/AFC Diffractometer Control Software, (Molecular Structure
Corporation, 1988)
;
_computing_data_reduction
;
MSC/AFC Diffractometer Control Software, (Molecular Structure
Corporation, 1988)
;
_computing_molecular_graphics 'SHELXTL-NT (Sheldrick, 2008)'
_computing_publication_material 'SHELXTL-NT (Sheldrick, 2008) and PLATON (Spek, 2009)'
_computing_structure_refinement 'SHELXL97 (Sheldrick, 2008)'
_computing_structure_solution 'SHELXS97 (Sheldrick, 2008)'
_diffrn_ambient_temperature 294(2)
_diffrn_measured_fraction_theta_full 0.999
_diffrn_measured_fraction_theta_max 0.999
_diffrn_measurement_device 'Rigaku AFC6 Difractometer'
_diffrn_measurement_method \w/2\q
_diffrn_radiation_monochromator graphite
_diffrn_radiation_source 'fine-focus sealed tube'
_diffrn_radiation_type MoK\a
_diffrn_radiation_wavelength 0.71073
_diffrn_reflns_av_R_equivalents 0.0640
_diffrn_reflns_av_sigmaI/netI 0.0639
_diffrn_reflns_limit_h_max 13
_diffrn_reflns_limit_h_min -3
_diffrn_reflns_limit_k_max 14
_diffrn_reflns_limit_k_min -13
_diffrn_reflns_limit_l_max 19
_diffrn_reflns_limit_l_min -19
_diffrn_reflns_number 12257
_diffrn_reflns_theta_full 26.00
_diffrn_reflns_theta_max 26.00
_diffrn_reflns_theta_min 1.92
_diffrn_standards_decay_% <2
_diffrn_standards_interval_count 150
_diffrn_standards_number 3
_exptl_absorpt_coefficient_mu 1.191
_exptl_absorpt_correction_T_max 0.85
_exptl_absorpt_correction_T_min 0.76
_exptl_absorpt_correction_type psi-scan
_exptl_absorpt_process_details '(North <i>et al.</i>,  1968)'
_exptl_crystal_colour blue
_exptl_crystal_density_diffrn 1.491
_exptl_crystal_density_method 'not measured'
_exptl_crystal_description block
_exptl_crystal_F_000 876
_exptl_crystal_size_max 0.28
_exptl_crystal_size_mid 0.18
_exptl_crystal_size_min 0.14
_refine_diff_density_max 0.363
_refine_diff_density_min -0.431
_refine_ls_extinction_method none
_refine_ls_goodness_of_fit_ref 1.081
_refine_ls_hydrogen_treatment constr
_refine_ls_matrix_type full
_refine_ls_number_parameters 244
_refine_ls_number_reflns 3736
_refine_ls_number_restraints 0
_refine_ls_restrained_S_all 1.081
_refine_ls_R_factor_all 0.0896
_refine_ls_R_factor_gt 0.0390
_refine_ls_shift/su_max 0.001
_refine_ls_shift/su_mean 0.000
_refine_ls_structure_factor_coef Fsqd
_refine_ls_weighting_details 'calc w=1/[\s^2^(Fo^2^)+(0.0438P)^2^] where P=(Fo^2^+2Fc^2^)/3'
_refine_ls_weighting_scheme calc
_refine_ls_wR_factor_gt 0.0876
_refine_ls_wR_factor_ref 0.0990
_reflns_number_gt 2384
_reflns_number_total 3736
_reflns_threshold_expression I>2\s(I)
_cod_data_source_file hb5326.cif
_cod_data_source_block I
_cod_original_cell_volume 1897.6(7)
_cod_original_sg_symbol_H-M 'P 21/c'
_cod_database_code 2225259
_cod_database_fobs_code 2225259

loop_
_symmetry_equiv_pos_as_xyz
'x, y, z'
'-x, y+1/2, -z+1/2'
'-x, -y, -z'
'x, -y-1/2, z-1/2'

loop_
_atom_site_type_symbol
_atom_site_label
_atom_site_fract_x
_atom_site_fract_y
_atom_site_fract_z
_atom_site_U_iso_or_equiv
_atom_site_adp_type
_atom_site_calc_flag
_atom_site_refinement_flags
_atom_site_occupancy
_atom_site_disorder_assembly
_atom_site_disorder_group
Cu Cu1 0.52008(4) 0.66370(3) 0.55107(2) 0.03432(14) Uani d . 1 . .
N N11 0.6436(2) 0.6393(2) 0.67105(15) 0.0354(6) Uani d . 1 . .
N N21 0.8631(2) 0.6620(3) 0.99514(15) 0.0515(8) Uani d . 1 . .
H H21A 0.9136 0.6681 1.0465 0.062 Uiso calc R 1 . .
H H21B 0.7827 0.6654 0.9894 0.062 Uiso calc R 1 . .
O O11 1.0221(2) 0.6417(3) 0.92761(13) 0.0622(8) Uani d . 1 . .
C C11 0.7678(3) 0.6569(3) 0.6801(2) 0.0453(8) Uani d . 1 . .
H H11 0.7968 0.6700 0.6297 0.054 Uiso calc R 1 . .
C C21 0.8542(3) 0.6563(3) 0.76043(19) 0.0458(8) Uani d . 1 . .
H H21 0.9396 0.6671 0.7635 0.055 Uiso calc R 1 . .
C C31 0.8135(3) 0.6396(3) 0.83658(19) 0.0355(7) Uani d . 1 . .
C C41 0.6858(3) 0.6182(3) 0.82759(18) 0.0384(8) Uani d . 1 . .
H H41 0.6548 0.6037 0.8770 0.046 Uiso calc R 1 . .
C C51 0.6054(3) 0.6187(3) 0.74488(18) 0.0368(7) Uani d . 1 . .
H H51 0.5201 0.6040 0.7399 0.044 Uiso calc R 1 . .
C C61 0.9091(3) 0.6474(3) 0.92481(19) 0.0401(8) Uani d . 1 . .
N N12 0.4021(2) 0.6837(2) 0.43010(14) 0.0338(6) Uani d . 1 . .
N N22 0.2051(3) 0.6561(2) 0.10087(15) 0.0438(7) Uani d . 1 . .
H H22A 0.1567 0.6508 0.0487 0.053 Uiso calc R 1 . .
H H22B 0.2852 0.6462 0.1091 0.053 Uiso calc R 1 . .
O O12 0.0434(2) 0.6944(3) 0.16185(14) 0.0768(10) Uani d . 1 . .
C C12 0.4499(3) 0.6853(3) 0.35855(19) 0.0400(8) Uani d . 1 . .
H H12 0.5373 0.6871 0.3671 0.048 Uiso calc R 1 . .
C C22 0.3768(3) 0.6843(3) 0.27344(19) 0.0401(8) Uani d . 1 . .
H H22 0.4146 0.6840 0.2261 0.048 Uiso calc R 1 . .
C C32 0.2462(3) 0.6838(3) 0.25892(18) 0.0365(8) Uani d . 1 . .
C C42 0.1959(3) 0.6871(3) 0.33279(18) 0.0441(9) Uani d . 1 . .
H H42 0.1089 0.6898 0.3260 0.053 Uiso calc R 1 . .
C C52 0.2757(3) 0.6864(3) 0.41562(19) 0.0411(8) Uani d . 1 . .
H H52 0.2403 0.6878 0.4641 0.049 Uiso calc R 1 . .
C C62 0.1560(3) 0.6793(3) 0.16855(19) 0.0415(8) Uani d . 1 . .
O O13 0.3889(2) 0.5867(2) 0.59603(12) 0.0434(6) Uani d . 1 . .
O O23 0.3372(2) 0.4336(2) 0.50649(14) 0.0500(6) Uani d . 1 . .
C C13 0.3202(3) 0.5003(3) 0.5648(2) 0.0408(8) Uani d . 1 . .
C C23 0.2067(4) 0.4812(4) 0.6042(3) 0.0855(14) Uani d . 1 . .
H H23A 0.1303 0.4859 0.5583 0.128 Uiso d R 1 . .
H H23B 0.2056 0.5397 0.6478 0.128 Uiso d R 1 . .
H H23C 0.2128 0.4054 0.6310 0.128 Uiso d R 1 . .
O O14 0.61484(19) 0.81068(17) 0.53598(12) 0.0355(5) Uani d . 1 . .
O O24 0.4839(2) 0.8831(2) 0.61005(15) 0.0558(7) Uani d . 1 . .
C C14 0.5792(3) 0.8918(3) 0.58074(19) 0.0372(7) Uani d . 1 . .
C C24 0.6596(4) 0.9995(3) 0.5983(2) 0.0635(11) Uani d . 1 . .
H H24A 0.6678 1.0316 0.5433 0.095 Uiso d R 1 . .
H H24B 0.7418 0.9798 0.6338 0.095 Uiso d R 1 . .
H H24C 0.6209 1.0559 0.6287 0.095 Uiso d R 1 . .

loop_
_atom_site_aniso_label
_atom_site_aniso_U_11
_atom_site_aniso_U_22
_atom_site_aniso_U_33
_atom_site_aniso_U_12
_atom_site_aniso_U_13
_atom_site_aniso_U_23
Cu1 0.0350(2) 0.0431(2) 0.01981(18) -0.0048(2) -0.00328(14) 0.00104(18)
N11 0.0377(15) 0.0443(16) 0.0207(12) -0.0029(12) 0.0005(11) 0.0014(11)
N21 0.0301(14) 0.099(2) 0.0211(12) -0.0010(17) -0.0028(11) -0.0061(15)
O11 0.0350(13) 0.123(2) 0.0245(11) -0.0002(15) -0.0009(10) -0.0015(14)
C11 0.0378(18) 0.071(2) 0.0250(15) -0.0064(19) 0.0036(14) 0.0053(17)
C21 0.0341(18) 0.071(2) 0.0298(16) -0.0078(19) 0.0032(14) 0.0023(17)
C31 0.0313(16) 0.047(2) 0.0242(14) -0.0024(15) -0.0003(12) -0.0017(14)
C41 0.0389(18) 0.052(2) 0.0221(14) -0.0018(16) 0.0029(13) 0.0027(14)
C51 0.0305(16) 0.0485(19) 0.0280(15) -0.0025(15) 0.0001(13) -0.0011(14)
C61 0.0353(18) 0.053(2) 0.0263(15) -0.0020(17) -0.0043(14) 0.0014(15)
N12 0.0358(14) 0.0390(16) 0.0226(12) -0.0013(12) -0.0006(11) -0.0003(10)
N22 0.0381(15) 0.0658(18) 0.0227(12) 0.0051(15) -0.0016(11) -0.0014(13)
O12 0.0387(14) 0.156(3) 0.0292(12) 0.0195(17) -0.0046(11) -0.0138(15)
C12 0.0295(16) 0.055(2) 0.0314(16) -0.0034(15) 0.0002(13) 0.0027(15)
C22 0.0387(18) 0.057(2) 0.0235(14) 0.0013(17) 0.0050(13) 0.0008(14)
C32 0.0352(17) 0.048(2) 0.0217(14) 0.0035(15) -0.0016(13) -0.0017(13)
C42 0.0326(17) 0.068(3) 0.0266(15) 0.0103(17) -0.0026(13) 0.0011(15)
C52 0.0431(19) 0.056(2) 0.0232(15) 0.0085(16) 0.0058(14) -0.0014(14)
C62 0.0376(19) 0.056(2) 0.0260(15) 0.0064(17) -0.0008(14) -0.0003(15)
O13 0.0447(13) 0.0550(15) 0.0267(11) -0.0126(12) 0.0014(10) -0.0026(10)
O23 0.0490(14) 0.0535(14) 0.0439(13) 0.0058(13) 0.0040(11) -0.0070(12)
C13 0.0376(17) 0.046(2) 0.0364(18) 0.0006(17) 0.0046(14) 0.0057(17)
C23 0.075(3) 0.077(3) 0.116(4) -0.026(3) 0.045(3) -0.020(3)
O14 0.0361(12) 0.0407(13) 0.0288(10) -0.0035(10) 0.0063(9) -0.0003(9)
O24 0.0549(16) 0.0677(17) 0.0524(14) 0.0021(13) 0.0277(13) 0.0018(13)
C14 0.0390(19) 0.0441(19) 0.0263(15) -0.0015(16) 0.0037(14) 0.0035(15)
C24 0.081(3) 0.049(2) 0.061(2) -0.013(2) 0.018(2) -0.015(2)

loop_
_atom_type_symbol
_atom_type_description
_atom_type_scat_dispersion_real
_atom_type_scat_dispersion_imag
_atom_type_scat_source
C C 0.0033 0.0016 'International Tables Vol C Tables 4.2.6.8 and 6.1.1.4'
H H 0.0000 0.0000 'International Tables Vol C Tables 4.2.6.8 and 6.1.1.4'
N N 0.0061 0.0033 'International Tables Vol C Tables 4.2.6.8 and 6.1.1.4'
O O 0.0106 0.0060 'International Tables Vol C Tables 4.2.6.8 and 6.1.1.4'
Cu Cu 0.3201 1.2651 'International Tables Vol C Tables 4.2.6.8 and 6.1.1.4'

loop_
_geom_angle_atom_site_label_1
_geom_angle_atom_site_label_2
_geom_angle_atom_site_label_3
_geom_angle_site_symmetry_1
_geom_angle_site_symmetry_3
_geom_angle
_geom_angle_publ_flag
O13 Cu1 O14 . . 149.31(9) ?
O13 Cu1 N12 . . 91.88(10) ?
O14 Cu1 N12 . . 91.34(9) ?
O13 Cu1 N11 . . 89.15(9) ?
O14 Cu1 N11 . . 88.80(9) ?
N12 Cu1 N11 . . 177.73(10) ?
O13 Cu1 O23 . 3_666 123.64(10) ?
O14 Cu1 O23 . 3_666 86.76(9) ?
N12 Cu1 O23 . 3_666 91.51(9) ?
N11 Cu1 O23 . 3_666 86.23(9) ?
C51 N11 C11 . . 116.9(2) ?
C51 N11 Cu1 . . 122.7(2) ?
C11 N11 Cu1 . . 119.94(19) ?
C61 N21 H21A . . 120.0 ?
C61 N21 H21B . . 120.0 ?
H21A N21 H21B . . 120.0 ?
N11 C11 C21 . . 123.0(3) ?
N11 C11 H11 . . 118.5 ?
C21 C11 H11 . . 118.5 ?
C11 C21 C31 . . 119.7(3) ?
C11 C21 H21 . . 120.1 ?
C31 C21 H21 . . 120.1 ?
C21 C31 C41 . . 117.5(3) ?
C21 C31 C61 . . 118.8(3) ?
C41 C31 C61 . . 123.7(3) ?
C51 C41 C31 . . 119.3(3) ?
C51 C41 H41 . . 120.3 ?
C31 C41 H41 . . 120.3 ?
N11 C51 C41 . . 123.4(3) ?
N11 C51 H51 . . 118.3 ?
C41 C51 H51 . . 118.3 ?
O11 C61 N21 . . 123.9(3) ?
O11 C61 C31 . . 119.6(3) ?
N21 C61 C31 . . 116.6(3) ?
C52 N12 C12 . . 116.7(2) ?
C52 N12 Cu1 . . 123.6(2) ?
C12 N12 Cu1 . . 119.5(2) ?
C62 N22 H22A . . 120.0 ?
C62 N22 H22B . . 120.0 ?
H22A N22 H22B . . 120.0 ?
N12 C12 C22 . . 123.7(3) ?
N12 C12 H12 . . 118.2 ?
C22 C12 H12 . . 118.2 ?
C12 C22 C32 . . 119.3(3) ?
C12 C22 H22 . . 120.3 ?
C32 C22 H22 . . 120.3 ?
C22 C32 C42 . . 117.3(3) ?
C22 C32 C62 . . 124.2(3) ?
C42 C32 C62 . . 118.5(3) ?
C52 C42 C32 . . 119.6(3) ?
C52 C42 H42 . . 120.2 ?
C32 C42 H42 . . 120.2 ?
N12 C52 C42 . . 123.3(3) ?
N12 C52 H52 . . 118.4 ?
C42 C52 H52 . . 118.4 ?
O12 C62 N22 . . 123.6(3) ?
O12 C62 C32 . . 119.2(3) ?
N22 C62 C32 . . 117.1(3) ?
C13 O13 Cu1 . . 129.2(2) ?
C13 O23 Cu1 . 3_666 146.6(2) ?
O23 C13 O13 . . 125.9(3) ?
O23 C13 C23 . . 119.3(3) ?
O13 C13 C23 . . 114.8(3) ?
C13 C23 H23A . . 109.4 ?
C13 C23 H23B . . 109.8 ?
H23A C23 H23B . . 109.5 ?
C13 C23 H23C . . 109.2 ?
H23A C23 H23C . . 109.5 ?
H23B C23 H23C . . 109.5 ?
C14 O14 Cu1 . . 108.03(19) ?
O24 C14 O14 . . 122.6(3) ?
O24 C14 C24 . . 120.3(3) ?
O14 C14 C24 . . 117.1(3) ?
C14 C24 H24A . . 109.2 ?
C14 C24 H24B . . 109.6 ?
H24A C24 H24B . . 109.5 ?
C14 C24 H24C . . 109.7 ?
H24A C24 H24C . . 109.5 ?
H24B C24 H24C . . 109.5 ?

loop_
_geom_bond_atom_site_label_1
_geom_bond_atom_site_label_2
_geom_bond_site_symmetry_2
_geom_bond_distance
_geom_bond_publ_flag
Cu1 O13 . 1.952(2) y
Cu1 O14 . 2.020(2) y
Cu1 N12 . 2.027(2) y
Cu1 N11 . 2.047(2) y
Cu1 O23 3_666 2.271(2) y
Cu1 O24 . 2.740(2) y
N11 C51 . 1.341(4) ?
N11 C11 . 1.343(4) ?
N21 C61 . 1.326(4) ?
N21 H21A . 0.8600 ?
N21 H21B . 0.8600 ?
O11 C61 . 1.224(4) ?
C11 C21 . 1.376(4) ?
C11 H11 . 0.9300 ?
C21 C31 . 1.382(4) ?
C21 H21 . 0.9300 ?
C31 C41 . 1.388(4) ?
C31 C61 . 1.517(4) ?
C41 C51 . 1.376(4) ?
C41 H41 . 0.9300 ?
C51 H51 . 0.9300 ?
N12 C52 . 1.343(4) ?
N12 C12 . 1.345(4) ?
N22 C62 . 1.324(4) ?
N22 H22A . 0.8600 ?
N22 H22B . 0.8600 ?
O12 C62 . 1.220(4) ?
C12 C22 . 1.376(4) ?
C12 H12 . 0.9300 ?
C22 C32 . 1.387(4) ?
C22 H22 . 0.9300 ?
C32 C42 . 1.395(4) ?
C32 C62 . 1.515(4) ?
C42 C52 . 1.374(4) ?
C42 H42 . 0.9300 ?
C52 H52 . 0.9300 ?
O13 C13 . 1.265(4) ?
O23 C13 . 1.239(4) ?
O23 Cu1 3_666 2.271(2) ?
C13 C23 . 1.526(5) ?
C23 H23A . 0.9600 ?
C23 H23B . 0.9600 ?
C23 H23C . 0.9600 ?
O14 C14 . 1.280(4) ?
O24 C14 . 1.237(4) ?
C14 C24 . 1.501(5) ?
C24 H24A . 0.9600 ?
C24 H24B . 0.9600 ?
C24 H24C . 0.9600 ?

loop_
_geom_hbond_atom_site_label_D
_geom_hbond_atom_site_label_H
_geom_hbond_atom_site_label_A
_geom_hbond_site_symmetry_A
_geom_hbond_distance_DH
_geom_hbond_distance_HA
_geom_hbond_distance_DA
_geom_hbond_angle_DHA
N21 H21A O12 1_656 0.86 2.03 2.884(3) 174
N21 H21B O14 4_576 0.86 2.15 2.946(3) 154
N22 H22A O11 1_454 0.86 2.10 2.955(3) 174
N22 H22B O24 4_575 0.86 2.19 3.044(4) 172
C22 H22 O24 4_575 0.93 2.26 3.154(4) 160
C11 H11 O23 3_666 0.93 2.56 3.047(4) 113
C12 H12 O23 3_666 0.93 2.53 3.054(4) 116
C51 H51 O13 . 0.93 2.36 2.910(4) 117
C52 H52 O13 . 0.93 2.57 3.017(4) 110
